data_7228181
loop_
_publ_author_name
'Cai, Songliang'
'He, Zi-Hao'
'Wu, Wan-Hua'
'Liu, Fang-Xiu'
'Huang, Xiao-Ling'
'Zheng, Shengrun'
'Fan, Jun'
'Zhang, Wei-Guang'

_publ_section_title
;
 A series of alkaline earth metal coordination polymers constructed from
 two newly designed imidazole-based dicarboxylate ligands containing
 pyridinylmethyl group
;
_journal_name_full CrystEngComm
_journal_paper_doi 10.1039/C7CE00568G
_journal_year 2017
_chemical_formula_moiety 'C11 H9 Ba N3 O5'
_chemical_formula_sum 'C11 H9 Ba N3 O5'
_chemical_formula_weight 400.55
_space_group_crystal_system monoclinic
_space_group_IT_number 14
_space_group_name_Hall '-P 2ybc'
_space_group_name_H-M_alt 'P 1 21/c 1'
_symmetry_space_group_name_Hall '-P 2ybc'
_symmetry_space_group_name_H-M 'P 1 21/c 1'
_atom_sites_solution_hydrogens mixed
_audit_creation_method SHELXL-2014/7
_audit_update_record
;
2017-03-23 deposited with the CCDC.
2017-05-03 downloaded from the CCDC.
;
_cell_angle_alpha 90
_cell_angle_beta 112.205(4)
_cell_angle_gamma 90
_cell_formula_units_Z 4
_cell_length_a 13.996(3)
_cell_length_b 7.1157(18)
_cell_length_c 13.539(3)
_cell_measurement_reflns_used 1999
_cell_measurement_temperature 298(2)
_cell_measurement_theta_max 25.94
_cell_measurement_theta_min 3.03
_cell_volume 1248.4(5)
_computing_cell_refinement 'Bruker SAINT'
_computing_data_collection 'Bruker APEX2'
_computing_data_reduction 'Bruker SAINT'
_computing_molecular_graphics 'Bruker SHELXTL'
_computing_publication_material 'Bruker SHELXTL'
_computing_structure_refinement 'SHELXL-2014/7 (Sheldrick, 2014)'
_computing_structure_solution 'SHELXS-97 (Sheldrick, 2008)'
_diffrn_ambient_temperature 298(2)
_diffrn_measured_fraction_theta_full 0.997
_diffrn_measured_fraction_theta_max 0.990
_diffrn_measurement_device_type 'Bruker APEX-II CCD'
_diffrn_measurement_method '\f and \w scans'
_diffrn_radiation_type MoK\a
_diffrn_radiation_wavelength 0.71073
_diffrn_reflns_av_R_equivalents 0.0409
_diffrn_reflns_av_unetI/netI 0.0472
_diffrn_reflns_Laue_measured_fraction_full 0.997
_diffrn_reflns_Laue_measured_fraction_max 0.990
_diffrn_reflns_limit_h_max 17
_diffrn_reflns_limit_h_min -10
_diffrn_reflns_limit_k_max 8
_diffrn_reflns_limit_k_min -8
_diffrn_reflns_limit_l_max 16
_diffrn_reflns_limit_l_min -16
_diffrn_reflns_number 6537
_diffrn_reflns_point_group_measured_fraction_full 0.997
_diffrn_reflns_point_group_measured_fraction_max 0.990
_diffrn_reflns_theta_full 25.242
_diffrn_reflns_theta_max 25.989
_diffrn_reflns_theta_min 1.571
_diffrn_source 'fine-focus sealed tube'
_exptl_absorpt_coefficient_mu 3.205
_exptl_absorpt_correction_T_max 0.5390
_exptl_absorpt_correction_T_min 0.4672
_exptl_absorpt_correction_type multi-scan
_exptl_absorpt_process_details 'SADABS(sheldrick, 2008)'
_exptl_crystal_colour YELLOW
_exptl_crystal_density_diffrn 2.131
_exptl_crystal_density_method 'not measured'
_exptl_crystal_description BLOCK
_exptl_crystal_F_000 768
_exptl_crystal_size_max 0.280
_exptl_crystal_size_mid 0.250
_exptl_crystal_size_min 0.220
_refine_diff_density_max 0.883
_refine_diff_density_min -0.632
_refine_diff_density_rms 0.147
_refine_ls_extinction_method none
_refine_ls_goodness_of_fit_ref 1.022
_refine_ls_hydrogen_treatment constr
_refine_ls_matrix_type full
_refine_ls_number_parameters 181
_refine_ls_number_reflns 2429
_refine_ls_number_restraints 0
_refine_ls_restrained_S_all 1.022
_refine_ls_R_factor_all 0.0428
_refine_ls_R_factor_gt 0.0329
_refine_ls_shift/su_max 0.000
_refine_ls_shift/su_mean 0.000
_refine_ls_structure_factor_coef Fsqd
_refine_ls_weighting_details 'w=1/[\s^2^(Fo^2^)+(0.0464P)^2^+0.0500P] where P=(Fo^2^+2Fc^2^)/3'
_refine_ls_weighting_scheme calc
_refine_ls_wR_factor_gt 0.0787
_refine_ls_wR_factor_ref 0.0856
_reflns_Friedel_coverage 0.000
_reflns_number_gt 1978
_reflns_number_total 2429
_reflns_threshold_expression 'I > 2\s(I)'
_cod_data_source_file c7ce00568g2.cif
_cod_data_source_block 5
_cod_database_code 7228181
_shelx_shelxl_version_number 2014/7
_shelx_space_group_comment
;
The symmetry employed for this shelxl refinement is uniquely defined
by the following loop, which should always be used as a source of
symmetry information in preference to the above space-group names.
They are only intended as comments.
;
_shelx_estimated_absorpt_t_min 0.467
_shelx_estimated_absorpt_t_max 0.539

loop_
_space_group_symop_operation_xyz
'x, y, z'
'-x, y+1/2, -z+1/2'
'-x, -y, -z'
'x, -y-1/2, z-1/2'

loop_
_atom_site_label
_atom_site_type_symbol
_atom_site_fract_x
_atom_site_fract_y
_atom_site_fract_z
_atom_site_U_iso_or_equiv
_atom_site_adp_type
_atom_site_occupancy
_atom_site_site_symmetry_order
_atom_site_calc_flag
_atom_site_refinement_flags_posn
_atom_site_refinement_flags_adp
Ba1 Ba 0.45967(2) 0.46468(4) 0.31925(2) 0.02352(13) Uani 1 1 d . .
C1 C 0.3839(4) 0.2843(6) 0.0307(4) 0.0239(10) Uani 1 1 d . .
C2 C 0.3418(4) 0.4674(6) -0.0218(4) 0.0234(10) Uani 1 1 d . .
C3 C 0.3459(3) 0.5768(6) -0.1046(4) 0.0221(10) Uani 1 1 d . .
C4 C 0.4000(4) 0.5490(6) -0.1794(4) 0.0222(10) Uani 1 1 d . .
C5 C 0.2627(4) 0.7398(7) -0.0285(4) 0.0273(11) Uani 1 1 d . .
C6 C 0.2046(4) 0.8882(8) 0.0026(5) 0.0349(13) Uani 1 1 d . .
H6A H 0.2369 1.0087 0.0025 0.042 Uiso 1 1 calc R U
H6B H 0.2095 0.8640 0.0749 0.042 Uiso 1 1 calc R U
C7 C 0.0928(4) 0.9004(8) -0.0690(4) 0.0330(12) Uani 1 1 d . .
C8 C 0.0492(6) 1.0622(9) -0.1211(6) 0.0555(18) Uani 1 1 d . .
H8 H 0.0894 1.1692 -0.1140 0.067 Uiso 1 1 calc R U
C9 C -0.0555(6) 1.0663(14) -0.1849(6) 0.075(3) Uani 1 1 d . .
H9 H -0.0868 1.1752 -0.2204 0.090 Uiso 1 1 calc R U
C10 C -0.1103(6) 0.9049(17) -0.1934(6) 0.080(3) Uani 1 1 d . .
H10 H -0.1800 0.9067 -0.2370 0.096 Uiso 1 1 calc R U
C11 C 0.0280(4) 0.7508(8) -0.0836(5) 0.0461(16) Uani 1 1 d . .
H11 H 0.0563 0.6405 -0.0475 0.055 Uiso 1 1 calc R U
N1 N 0.2956(3) 0.7466(5) -0.1079(3) 0.0276(10) Uani 1 1 d . .
N2 N 0.2874(3) 0.5750(6) 0.0241(3) 0.0270(10) Uani 1 1 d . .
H2 H 0.2718 0.5422 0.0773 0.032 Uiso 1 1 calc R U
N3 N -0.0721(4) 0.7486(10) -0.1449(5) 0.0662(18) Uani 1 1 d . .
O1 O 0.3799(3) 0.2610(5) 0.1211(3) 0.0316(8) Uani 1 1 d . .
O2 O 0.4208(3) 0.1667(5) -0.0127(3) 0.0359(9) Uani 1 1 d . .
O3 O 0.4569(2) 0.4084(5) -0.1680(3) 0.0275(8) Uani 1 1 d . .
O4 O 0.3894(3) 0.6747(5) -0.2483(3) 0.0305(8) Uani 1 1 d . .
O1W O 0.2381(3) 0.5087(5) 0.2097(4) 0.0473(11) Uani 1 1 d . .
H1WA H 0.2313 0.5808 0.2567 0.057 Uiso 1 1 d R U
H1WB H 0.1884 0.4307 0.1912 0.057 Uiso 1 1 d R U

loop_
_atom_site_aniso_label
_atom_site_aniso_U_11
_atom_site_aniso_U_22
_atom_site_aniso_U_33
_atom_site_aniso_U_23
_atom_site_aniso_U_13
_atom_site_aniso_U_12
Ba1 0.0339(2) 0.01878(18) 0.02147(19) -0.00075(12) 0.01458(14) -0.00181(12)
C1 0.027(2) 0.023(3) 0.023(3) -0.001(2) 0.010(2) -0.003(2)
C2 0.023(2) 0.025(3) 0.023(3) -0.003(2) 0.009(2) 0.003(2)
C3 0.021(2) 0.022(3) 0.024(3) -0.002(2) 0.010(2) 0.0011(19)
C4 0.024(2) 0.022(3) 0.022(3) -0.002(2) 0.011(2) -0.002(2)
C5 0.025(2) 0.026(3) 0.030(3) -0.001(2) 0.009(2) 0.001(2)
C6 0.030(3) 0.029(3) 0.046(4) -0.005(3) 0.015(3) 0.003(2)
C7 0.034(3) 0.036(3) 0.035(3) -0.001(3) 0.020(2) 0.007(2)
C8 0.066(5) 0.051(4) 0.063(5) 0.016(3) 0.039(4) 0.019(3)
C9 0.068(5) 0.099(8) 0.052(5) 0.024(4) 0.017(4) 0.055(5)
C10 0.047(4) 0.129(8) 0.050(5) -0.029(6) 0.004(4) 0.021(5)
C11 0.038(3) 0.045(4) 0.054(4) 0.000(3) 0.016(3) 0.006(3)
N1 0.032(2) 0.023(2) 0.029(3) -0.0010(18) 0.013(2) 0.0029(17)
N2 0.026(2) 0.036(3) 0.023(2) 0.0009(19) 0.0142(18) 0.0073(18)
N3 0.037(3) 0.085(5) 0.071(4) -0.025(4) 0.014(3) -0.005(3)
O1 0.044(2) 0.032(2) 0.025(2) 0.0044(15) 0.0191(17) 0.0078(16)
O2 0.053(2) 0.028(2) 0.034(2) 0.0041(17) 0.0257(19) 0.0114(17)
O3 0.038(2) 0.0201(18) 0.031(2) 0.0018(15) 0.0205(17) 0.0053(15)
O4 0.040(2) 0.0251(18) 0.030(2) 0.0042(16) 0.0180(17) 0.0026(16)
O1W 0.044(2) 0.052(3) 0.052(3) -0.016(2) 0.025(2) -0.0102(18)

loop_
_atom_type_symbol
_atom_type_description
_atom_type_scat_dispersion_real
_atom_type_scat_dispersion_imag
_atom_type_scat_source
C C 0.0033 0.0016 'International Tables Vol C Tables 4.2.6.8 and 6.1.1.4'
H H 0.0000 0.0000 'International Tables Vol C Tables 4.2.6.8 and 6.1.1.4'
N N 0.0061 0.0033 'International Tables Vol C Tables 4.2.6.8 and 6.1.1.4'
O O 0.0106 0.0060 'International Tables Vol C Tables 4.2.6.8 and 6.1.1.4'
Ba Ba -0.3244 2.2819 'International Tables Vol C Tables 4.2.6.8 and 6.1.1.4'

loop_
_geom_angle_atom_site_label_1
_geom_angle_atom_site_label_2
_geom_angle_atom_site_label_3
_geom_angle
_geom_angle_site_symmetry_1
_geom_angle_site_symmetry_3
O3 Ba1 O2 65.63(10) 4_566 4_566
O3 Ba1 O4 158.61(10) 4_566 4_576
O2 Ba1 O4 116.03(10) 4_566 4_576
O3 Ba1 O4 72.62(9) 4_566 3_665
O2 Ba1 O4 125.63(10) 4_566 3_665
O4 Ba1 O4 115.60(8) 4_576 3_665
O3 Ba1 O3 112.41(9) 4_566 3_665
O2 Ba1 O3 168.52(10) 4_566 3_665
O4 Ba1 O3 70.24(10) 4_576 3_665
O4 Ba1 O3 45.89(10) 3_665 3_665
O3 Ba1 O1 63.13(10) 4_566 .
O2 Ba1 O1 118.75(10) 4_566 .
O4 Ba1 O1 101.18(10) 4_576 .
O4 Ba1 O1 65.20(10) 3_665 .
O3 Ba1 O1 67.10(10) 3_665 .
O3 Ba1 O2 116.96(10) 4_566 2_655
O2 Ba1 O2 68.99(11) 4_566 2_655
O4 Ba1 O2 81.44(10) 4_576 2_655
O4 Ba1 O2 103.41(10) 3_665 2_655
O3 Ba1 O2 103.76(10) 3_665 2_655
O1 Ba1 O2 168.41(10) . 2_655
O3 Ba1 O1W 95.85(10) 4_566 .
O2 Ba1 O1W 87.23(12) 4_566 .
O4 Ba1 O1W 63.57(10) 4_576 .
O4 Ba1 O1W 131.20(11) 3_665 .
O3 Ba1 O1W 104.25(11) 3_665 .
O1 Ba1 O1W 67.36(11) . .
O2 Ba1 O1W 123.21(11) 2_655 .
O3 Ba1 O1 136.11(10) 4_566 2_655
O2 Ba1 O1 112.96(10) 4_566 2_655
O4 Ba1 O1 64.51(10) 4_576 2_655
O4 Ba1 O1 75.78(10) 3_665 2_655
O3 Ba1 O1 59.86(10) 3_665 2_655
O1 Ba1 O1 126.87(6) . 2_655
O2 Ba1 O1 44.08(9) 2_655 2_655
O1W Ba1 O1 127.99(10) . 2_655
O3 Ba1 C4 92.01(10) 4_566 3_665
O2 Ba1 C4 148.40(12) 4_566 3_665
O4 Ba1 C4 93.06(11) 4_576 3_665
O4 Ba1 C4 23.02(10) 3_665 3_665
O3 Ba1 C4 22.93(11) 3_665 3_665
O1 Ba1 C4 62.74(11) . 3_665
O2 Ba1 C4 106.01(11) 2_655 3_665
O1W Ba1 C4 118.42(12) . 3_665
O1 Ba1 C4 67.18(11) 2_655 3_665
O3 Ba1 C1 132.45(11) 4_566 2_655
O2 Ba1 C1 91.02(12) 4_566 2_655
O4 Ba1 C1 68.49(11) 4_576 2_655
O4 Ba1 C1 92.55(11) 3_665 2_655
O3 Ba1 C1 82.35(11) 3_665 2_655
O1 Ba1 C1 149.40(10) . 2_655
O2 Ba1 C1 22.13(10) 2_655 2_655
O1W Ba1 C1 125.17(11) . 2_655
O1 Ba1 C1 22.53(10) 2_655 2_655
C4 Ba1 C1 88.43(12) 3_665 2_655
O3 Ba1 Ba1 148.58(7) 4_566 2_655
O2 Ba1 Ba1 144.28(7) 4_566 2_655
O4 Ba1 Ba1 38.93(7) 4_576 2_655
O4 Ba1 Ba1 77.94(7) 3_665 2_655
O3 Ba1 Ba1 36.20(7) 3_665 2_655
O1 Ba1 Ba1 94.71(7) . 2_655
O2 Ba1 Ba1 80.18(7) 2_655 2_655
O1W Ba1 Ba1 95.28(8) . 2_655
O1 Ba1 Ba1 40.91(7) 2_655 2_655
C4 Ba1 Ba1 56.98(8) 3_665 2_655
C1 Ba1 Ba1 58.66(9) 2_655 2_655
O2 C1 O1 123.4(5) . .
O2 C1 C2 121.6(4) . .
O1 C1 C2 115.0(4) . .
O2 C1 Ba1 61.7(3) . 2_645
O1 C1 Ba1 64.5(3) . 2_645
C2 C1 Ba1 162.0(3) . 2_645
N2 C2 C3 104.6(4) . .
N2 C2 C1 117.1(4) . .
C3 C2 C1 138.2(4) . .
C2 C3 N1 109.8(4) . .
C2 C3 C4 131.6(4) . .
N1 C3 C4 118.3(4) . .
O3 C4 O4 123.4(4) . .
O3 C4 C3 119.1(4) . .
O4 C4 C3 117.5(4) . .
O3 C4 Ba1 62.9(2) . 3_665
O4 C4 Ba1 60.7(2) . 3_665
C3 C4 Ba1 171.5(3) . 3_665
N1 C5 N2 111.3(4) . .
N1 C5 C6 126.9(5) . .
N2 C5 C6 121.8(5) . .
C5 C6 C7 114.0(4) . .
C5 C6 H6A 108.8 . .
C7 C6 H6A 108.8 . .
C5 C6 H6B 108.8 . .
C7 C6 H6B 108.8 . .
H6A C6 H6B 107.6 . .
C11 C7 C8 116.1(6) . .
C11 C7 C6 121.5(5) . .
C8 C7 C6 122.4(6) . .
C7 C8 C9 119.9(7) . .
C7 C8 H8 120.1 . .
C9 C8 H8 120.1 . .
C10 C9 C8 117.5(7) . .
C10 C9 H9 121.2 . .
C8 C9 H9 121.2 . .
N3 C10 C9 124.6(7) . .
N3 C10 H10 117.7 . .
C9 C10 H10 117.7 . .
N3 C11 C7 125.8(6) . .
N3 C11 H11 117.1 . .
C7 C11 H11 117.1 . .
C5 N1 C3 105.6(4) . .
C5 N2 C2 108.6(4) . .
C5 N2 H2 125.7 . .
C2 N2 H2 125.7 . .
C10 N3 C11 116.1(7) . .
C1 O1 Ba1 134.2(3) . .
C1 O1 Ba1 93.0(3) . 2_645
Ba1 O1 Ba1 96.73(10) . 2_645
C1 O2 Ba1 152.2(3) . 4_565
C1 O2 Ba1 96.2(3) . 2_645
Ba1 O2 Ba1 111.01(11) 4_565 2_645
C4 O3 Ba1 144.5(3) . 4_565
C4 O3 Ba1 94.2(3) . 3_665
Ba1 O3 Ba1 104.40(10) 4_565 3_665
C4 O4 Ba1 118.9(3) . 4_575
C4 O4 Ba1 96.3(3) . 3_665
Ba1 O4 Ba1 102.72(11) 4_575 3_665
Ba1 O1W H1WA 94.7 . .
Ba1 O1W H1WB 132.5 . .
H1WA O1W H1WB 107.7 . .

loop_
_geom_bond_atom_site_label_1
_geom_bond_atom_site_label_2
_geom_bond_distance
_geom_bond_site_symmetry_2
Ba1 O3 2.662(4) 4_566
Ba1 O2 2.699(3) 4_566
Ba1 O4 2.776(3) 4_576
Ba1 O4 2.811(3) 3_665
Ba1 O3 2.860(3) 3_665
Ba1 O1 2.878(4) .
Ba1 O2 2.900(4) 2_655
Ba1 O1W 2.905(4) .
Ba1 O1 2.961(3) 2_655
Ba1 C4 3.204(5) 3_665
Ba1 C1 3.276(5) 2_655
C1 O2 1.241(6) .
C1 O1 1.257(6) .
C1 C2 1.495(6) .
C1 Ba1 3.276(5) 2_645
C2 N2 1.381(6) .
C2 C3 1.384(7) .
C3 N1 1.390(6) .
C3 C4 1.489(6) .
C4 O3 1.252(6) .
C4 O4 1.261(6) .
C4 Ba1 3.204(5) 3_665
C5 N1 1.321(6) .
C5 N2 1.348(6) .
C5 C6 1.488(7) .
C6 C7 1.499(7) .
C6 H6A 0.9700 .
C6 H6B 0.9700 .
C7 C11 1.364(7) .
C7 C8 1.368(8) .
C8 C9 1.391(10) .
C8 H8 0.9300 .
C9 C10 1.361(13) .
C9 H9 0.9300 .
C10 N3 1.300(11) .
C10 H10 0.9300 .
C11 N3 1.332(8) .
C11 H11 0.9300 .
N2 H2 0.8600 .
O1 Ba1 2.961(3) 2_645
O2 Ba1 2.699(3) 4_565
O2 Ba1 2.900(4) 2_645
O3 Ba1 2.662(4) 4_565
O3 Ba1 2.860(3) 3_665
O4 Ba1 2.776(3) 4_575
O4 Ba1 2.811(3) 3_665
O1W H1WA 0.8501 .
O1W H1WB 0.8500 .

loop_
_geom_torsion_atom_site_label_1
_geom_torsion_atom_site_label_2
_geom_torsion_atom_site_label_3
_geom_torsion_atom_site_label_4
_geom_torsion
_geom_torsion_site_symmetry_1
_geom_torsion_site_symmetry_4
O2 C1 C2 N2 169.7(4) . .
O1 C1 C2 N2 -11.1(6) . .
Ba1 C1 C2 N2 -95.3(11) 2_645 .
O2 C1 C2 C3 -15.9(9) . .
O1 C1 C2 C3 163.3(6) . .
Ba1 C1 C2 C3 79.2(13) 2_645 .
N2 C2 C3 N1 0.4(5) . .
C1 C2 C3 N1 -174.5(5) . .
N2 C2 C3 C4 174.6(5) . .
C1 C2 C3 C4 -0.3(10) . .
C2 C3 C4 O3 -3.3(8) . .
N1 C3 C4 O3 170.5(4) . .
C2 C3 C4 O4 179.9(5) . .
N1 C3 C4 O4 -6.3(7) . .
N1 C5 C6 C7 76.3(7) . .
N2 C5 C6 C7 -103.0(6) . .
C5 C6 C7 C11 58.8(7) . .
C5 C6 C7 C8 -122.9(6) . .
C11 C7 C8 C9 -0.4(9) . .
C6 C7 C8 C9 -178.7(6) . .
C7 C8 C9 C10 -0.7(11) . .
C8 C9 C10 N3 1.1(12) . .
C8 C7 C11 N3 1.3(9) . .
C6 C7 C11 N3 179.6(6) . .
N2 C5 N1 C3 -1.0(5) . .
C6 C5 N1 C3 179.6(5) . .
C2 C3 N1 C5 0.4(5) . .
C4 C3 N1 C5 -174.7(4) . .
N1 C5 N2 C2 1.3(6) . .
C6 C5 N2 C2 -179.3(4) . .
C3 C2 N2 C5 -1.0(5) . .
C1 C2 N2 C5 175.2(4) . .
C9 C10 N3 C11 -0.3(12) . .
C7 C11 N3 C10 -0.9(10) . .
O2 C1 O1 Ba1 121.4(5) . .
C2 C1 O1 Ba1 -57.8(6) . .
Ba1 C1 O1 Ba1 102.3(4) 2_645 .
O2 C1 O1 Ba1 19.1(5) . 2_645
C2 C1 O1 Ba1 -160.1(3) . 2_645
O1 C1 O2 Ba1 171.8(4) . 4_565
C2 C1 O2 Ba1 -9.0(10) . 4_565
Ba1 C1 O2 Ba1 -168.6(7) 2_645 4_565
O1 C1 O2 Ba1 -19.6(5) . 2_645
C2 C1 O2 Ba1 159.6(4) . 2_645
O4 C4 O3 Ba1 -116.0(5) . 4_565
C3 C4 O3 Ba1 67.4(7) . 4_565
Ba1 C4 O3 Ba1 -122.1(5) 3_665 4_565
O4 C4 O3 Ba1 6.1(5) . 3_665
C3 C4 O3 Ba1 -170.6(4) . 3_665
O3 C4 O4 Ba1 -114.5(4) . 4_575
C3 C4 O4 Ba1 62.2(5) . 4_575
Ba1 C4 O4 Ba1 -108.3(2) 3_665 4_575
O3 C4 O4 Ba1 -6.2(5) . 3_665
C3 C4 O4 Ba1 170.5(4) . 3_665
